data_7242591
loop_
_publ_author_name
'Liu, Wanying'
'Hou, Baohong'
'Huang, Xin'
'Zong, Shuyi'
'Zheng, Zhixin'
'Li, Shuyu'
'Zhao, Bugui'
'Liu, Songqiang'
'Zhou, Lina'
'Hao, Hongxun'

_publ_section_title
;
 Influence of intermolecular interactions and crystal structure on
 desolvation mechanisms of solvates
;
_journal_issue 19
_journal_name_full CrystEngComm
_journal_page_first 3557
_journal_page_last 3568
_journal_paper_doi 10.1039/D1CE00284H
_journal_volume 23
_journal_year 2021
_chemical_absolute_configuration ad
_chemical_formula_moiety '2(C9.5 H14 N2 O3 S), 3(C H1.5 N0.5), 2(H O0.5)'
_chemical_formula_sum 'C22 H34.5 N5.5 O7 S2'
_chemical_formula_weight 552.17
_space_group_crystal_system orthorhombic
_space_group_IT_number 19
_space_group_name_Hall 'P 2ac 2ab'
_space_group_name_H-M_alt 'P 21 21 21'
_atom_sites_solution_hydrogens mixed
_atom_sites_solution_primary direct
_audit_creation_date 2019-10-30
_audit_creation_method
;
Olex2 1.3
(compiled 2019.09.11 svn.r3662 for OlexSys, GUI svn.r5938)
;
_audit_update_record
;
2020-11-30 deposited with the CCDC.	2021-04-03 downloaded from the CCDC.
;
_cell_angle_alpha 90
_cell_angle_beta 90
_cell_angle_gamma 90
_cell_formula_units_Z 8
_cell_length_a 14.406(3)
_cell_length_b 16.682(3)
_cell_length_c 25.020(5)
_cell_measurement_reflns_used 17086
_cell_measurement_temperature 133(2)
_cell_measurement_theta_max 27.9064
_cell_measurement_theta_min 1.4672
_cell_volume 6013(2)
_computing_cell_refinement crystalclear
_computing_data_collection crystalclear
_computing_data_reduction crystalclear
_computing_molecular_graphics 'Olex2 1.3 (Dolomanov et al., 2009)'
_computing_publication_material 'Olex2 1.3 (Dolomanov et al., 2009)'
_computing_structure_refinement 'ShelXL 2018/3 (Sheldrick, 2015)'
_computing_structure_solution 'ShelXS n/a (Sheldrick, 2008)'
_diffrn_ambient_temperature 133.15
_diffrn_measured_fraction_theta_full 0.997
_diffrn_measured_fraction_theta_max 0.997
_diffrn_measurement_device_type 'Rigaku Saturn 70 CCD'
_diffrn_measurement_method '\w scans'
_diffrn_radiation_type MoK\a
_diffrn_radiation_wavelength 0.71073
_diffrn_reflns_av_R_equivalents 0.0523
_diffrn_reflns_av_unetI/netI 0.0359
_diffrn_reflns_Laue_measured_fraction_full 0.997
_diffrn_reflns_Laue_measured_fraction_max 0.997
_diffrn_reflns_limit_h_max 17
_diffrn_reflns_limit_h_min -17
_diffrn_reflns_limit_k_max 19
_diffrn_reflns_limit_k_min -19
_diffrn_reflns_limit_l_max 29
_diffrn_reflns_limit_l_min -29
_diffrn_reflns_number 57965
_diffrn_reflns_point_group_measured_fraction_full 0.998
_diffrn_reflns_point_group_measured_fraction_max 0.998
_diffrn_reflns_theta_full 25.020
_diffrn_reflns_theta_max 25.020
_diffrn_reflns_theta_min 2.574
_diffrn_standards_decay_% 0
_diffrn_standards_interval_count 0
_diffrn_standards_interval_time 0
_diffrn_standards_number 0
_exptl_absorpt_coefficient_mu 0.223
_exptl_absorpt_correction_T_max 1.0000
_exptl_absorpt_correction_T_min 0.8962
_exptl_absorpt_correction_type multi-scan
_exptl_absorpt_process_details crystalclear
_exptl_crystal_colour yellow
_exptl_crystal_colour_primary yellow
_exptl_crystal_density_diffrn 1.220
_exptl_crystal_description block
_exptl_crystal_F_000 2344
_exptl_crystal_size_max 0.2
_exptl_crystal_size_mid 0.18
_exptl_crystal_size_min 0.12
_refine_diff_density_max 0.300
_refine_diff_density_min -0.323
_refine_diff_density_rms 0.057
_refine_ls_abs_structure_details
;
 Flack x determined using 4138 quotients [(I+)-(I-)]/[(I+)+(I-)]
 (Parsons, Flack and Wagner, Acta Cryst. B69 (2013) 249-259).
;
_refine_ls_abs_structure_Flack 0.07(2)
_refine_ls_extinction_coef 0.0032(5)
_refine_ls_extinction_expression Fc^*^=kFc[1+0.001xFc^2^\l^3^/sin(2\q)]^-1/4^
_refine_ls_extinction_method 'SHELXL-2018/3 (Sheldrick 2018)'
_refine_ls_goodness_of_fit_ref 1.018
_refine_ls_hydrogen_treatment constr
_refine_ls_matrix_type full
_refine_ls_number_parameters 678
_refine_ls_number_reflns 10601
_refine_ls_number_restraints 58
_refine_ls_restrained_S_all 1.048
_refine_ls_R_factor_all 0.0488
_refine_ls_R_factor_gt 0.0465
_refine_ls_shift/su_max 0.003
_refine_ls_shift/su_mean 0.000
_refine_ls_structure_factor_coef Fsqd
_refine_ls_weighting_details 'w=1/[\s^2^(Fo^2^)+(0.0766P)^2^+2.2587P] where P=(Fo^2^+2Fc^2^)/3'
_refine_ls_weighting_scheme calc
_refine_ls_wR_factor_gt 0.1222
_refine_ls_wR_factor_ref 0.1241
_reflns_Friedel_coverage 0.814
_reflns_Friedel_fraction_full 0.999
_reflns_Friedel_fraction_max 0.999
_reflns_number_gt 10140
_reflns_number_total 10601
_reflns_threshold_expression 'I > 2\s(I)'
_cod_data_source_file d1ce00284h2.cif
_cod_data_source_block shelxl_sq
_cod_depositor_comments 'Adding full bibliography for 7242591--7242593.cif.'
_cod_original_formula_sum 'C22 H34.50 N5.50 O7 S2'
_cod_database_code 7242591
_shelx_shelxl_version_number 2018/3
_shelx_space_group_comment
;
The symmetry employed for this shelxl refinement is uniquely defined
by the following loop, which should always be used as a source of
symmetry information in preference to the above space-group names.
They are only intended as comments.
;
_shelx_estimated_absorpt_t_max 0.974
_shelx_estimated_absorpt_t_min 0.957
_olex2_refinement_description
;
1. Fixed Uiso
 At 1.2 times of:
  All C(H) groups, All C(H,H) groups, All N(H) groups
 At 1.5 times of:
  All C(H,H,H) groups, All O(H,H) groups
2. Restrained distances
 C26-N5 = C28-N7 = C7-N2 = C9-N3
 1.4 with sigma of 0.01
3. Uiso/Uaniso restraints and constraints
Uanis(N9) \\sim Ueq, Uanis(N10) \\sim Ueq, Uanis(N11) \\sim Ueq, Uanis(C39)
\\sim Ueq, Uanis(C40) \\sim Ueq, Uanis(C41) \\sim Ueq, Uanis(C42) \\sim Ueq,
Uanis(C43) \\sim Ueq, Uanis(C44) \\sim Ueq: with sigma of 0.01 and sigma for
terminal atoms of 0.02
4.a Free rotating group:
 O14(H14A,H14B), O13(H13C,H13D)
4.b Ternary CH refined with riding coordinates:
 C2(H2A), C5(H5), C10(H10), C11(H11), C21(H21), C24(H24), C29(H29), C31(H31)
4.c Secondary CH2 refined with riding coordinates:
 C8(H8A,H8B), C13(H13A,H13B), C16(H16A,H16B), C27(H27A,H27B), C32(H32A,H32B),
 C35(H35A,H35B)
4.d Aromatic/amide H refined with riding coordinates:
 N1(H1), N2(H2), N3(H3), N5(H5A), N6(H6), N7(H7)
4.e Idealised Me refined as rotating group:
 C1(H1A,H1B,H1C), C3(H3A,H3B,H3C), C4(H4A,H4B,H4C), C6(H6A,H6B,H6C), C18(H18A,
 H18B,H18C), C20(H20A,H20B,H20C), C22(H22A,H22B,H22C), C23(H23A,H23B,H23C),
 C25(H25A,H25B,H25C), C37(H37A,H37B,H37C), C40(H40A,H40B,H40C), C42(H42A,H42B,
 H42C), C44(H44A,H44B,H44C)
;
_olex2_submission_special_instructions 'No special instructions were received'

loop_
_space_group_symop_operation_xyz
'x, y, z'
'-x+1/2, -y, z+1/2'
'-x, y+1/2, -z+1/2'
'x+1/2, -y+1/2, -z'

loop_
_atom_site_label
_atom_site_type_symbol
_atom_site_fract_x
_atom_site_fract_y
_atom_site_fract_z
_atom_site_U_iso_or_equiv
_atom_site_adp_type
_atom_site_occupancy
_atom_site_site_symmetry_order
_atom_site_calc_flag
_atom_site_refinement_flags_posn
_atom_site_refinement_flags_adp
_atom_site_refinement_flags_occupancy
_atom_site_disorder_assembly
_atom_site_disorder_group
S1 S 0.24156(7) 0.32975(6) 0.87148(4) 0.0296(2) Uani 1 1 d . . . . .
S2 S 0.55049(7) 0.53209(6) 0.73444(4) 0.0303(2) Uani 1 1 d . . . . .
S3 S 0.04865(7) 0.66749(6) 0.75335(5) 0.0383(3) Uani 1 1 d . . . . .
S4 S 0.32290(7) 0.74416(7) 0.85438(4) 0.0313(2) Uani 1 1 d . . . . .
O1 O 0.3445(2) 0.50712(17) 0.88115(11) 0.0381(8) Uani 1 1 d . . . . .
O2 O 0.2578(2) 0.57188(18) 0.70075(13) 0.0412(8) Uani 1 1 d . . . . .
O3 O 0.30900(18) 0.72660(17) 0.64119(11) 0.0285(6) Uani 1 1 d . . . . .
O4 O 0.3825(2) 0.66871(19) 0.57234(11) 0.0342(7) Uani 1 1 d . . . . .
O5 O 0.5846(2) 0.58945(18) 0.56683(11) 0.0352(7) Uani 1 1 d . . . . .
O6 O 0.6501(3) 0.6602(2) 0.50160(14) 0.0530(9) Uani 1 1 d . . . . .
O7 O 0.1438(2) 0.8301(3) 0.78861(15) 0.0551(10) Uani 1 1 d . . . . .
O8 O 0.47180(18) 0.83074(17) 0.70602(11) 0.0296(6) Uani 1 1 d . . . . .
O9 O 0.64318(19) 0.86204(17) 0.78088(12) 0.0330(7) Uani 1 1 d . . . . .
O10 O 0.67788(19) 0.73171(16) 0.78876(12) 0.0333(7) Uani 1 1 d . . . . .
O11 O 0.5775(2) 0.60447(17) 0.87939(12) 0.0342(7) Uani 1 1 d . . . . .
O12 O 0.6521(4) 0.5655(2) 0.95286(17) 0.0776(14) Uani 1 1 d . . . . .
N1 N 0.2800(2) 0.4099(2) 0.96131(13) 0.0307(8) Uani 1 1 d . . . . .
H1 H 0.312796 0.439423 0.939123 0.037 Uiso 1 1 calc R U . . .
N2 N 0.1773(2) 0.3018(2) 0.96862(13) 0.0284(7) Uani 1 1 d D . . . .
H2 H 0.168183 0.313482 1.002520 0.034 Uiso 1 1 calc R U . . .
N3 N 0.3698(2) 0.48087(19) 0.79317(13) 0.0293(8) Uani 1 1 d D . . . .
H3 H 0.377541 0.443739 0.768588 0.035 Uiso 1 1 calc R U . . .
N4 N 0.4075(2) 0.62918(18) 0.70970(12) 0.0230(7) Uani 1 1 d . . . . .
N5 N -0.0510(2) 0.8033(2) 0.7602(2) 0.0470(11) Uani 1 1 d D . . . .
H5A H 0.001461 0.825298 0.749756 0.056 Uiso 1 1 calc R U . . .
N6 N -0.1271(2) 0.6838(2) 0.77907(15) 0.0323(8) Uani 1 1 d . . . . .
H6 H -0.178452 0.711073 0.784941 0.039 Uiso 1 1 calc R U . . .
N7 N 0.2690(2) 0.79488(18) 0.73892(13) 0.0245(7) Uani 1 1 d D . . . .
H7 H 0.291460 0.762431 0.714378 0.029 Uiso 1 1 calc R U . . .
N8 N 0.4584(2) 0.82211(18) 0.80001(12) 0.0224(6) Uani 1 1 d . . . . .
C1 C 0.3202(5) 0.5169(3) 1.0216(2) 0.0569(15) Uani 1 1 d . . . . .
H1A H 0.279633 0.552896 1.001287 0.085 Uiso 1 1 calc R U . . .
H1B H 0.382977 0.518631 1.006641 0.085 Uiso 1 1 calc R U . . .
H1C H 0.321931 0.534052 1.059081 0.085 Uiso 1 1 calc R U . . .
C2 C 0.2828(3) 0.4317(3) 1.01835(17) 0.0352(10) Uani 1 1 d . . . . .
H2A H 0.218018 0.431056 1.032726 0.042 Uiso 1 1 calc R U . . .
C3 C 0.3413(3) 0.3733(3) 1.0505(2) 0.0471(12) Uani 1 1 d . . . . .
H3A H 0.406816 0.379814 1.040925 0.071 Uiso 1 1 calc R U . . .
H3B H 0.321636 0.318285 1.042615 0.071 Uiso 1 1 calc R U . . .
H3C H 0.333172 0.384011 1.088731 0.071 Uiso 1 1 calc R U . . .
C4 C 0.1098(3) 0.1726(3) 0.99239(18) 0.0394(10) Uani 1 1 d . . . . .
H4A H 0.064830 0.196784 1.016930 0.059 Uiso 1 1 calc R U . . .
H4B H 0.167424 0.160835 1.011704 0.059 Uiso 1 1 calc R U . . .
H4C H 0.084167 0.122721 0.977830 0.059 Uiso 1 1 calc R U . . .
C5 C 0.1300(3) 0.2304(3) 0.94698(16) 0.0307(9) Uani 1 1 d . . . . .
H5 H 0.173452 0.203373 0.921542 0.037 Uiso 1 1 calc R U . . .
C6 C 0.0435(3) 0.2541(3) 0.9163(2) 0.0465(12) Uani 1 1 d . . . . .
H6A H 0.060033 0.292816 0.888373 0.070 Uiso 1 1 calc R U . . .
H6B H -0.001363 0.278534 0.940821 0.070 Uiso 1 1 calc R U . . .
H6C H 0.015991 0.206435 0.899827 0.070 Uiso 1 1 calc R U . . .
C7 C 0.2324(3) 0.3497(2) 0.94071(15) 0.0276(9) Uani 1 1 d D . . . .
C8 C 0.3549(3) 0.3694(2) 0.85424(17) 0.0307(9) Uani 1 1 d . . . . .
H8A H 0.398776 0.356858 0.883516 0.037 Uiso 1 1 calc R U . . .
H8B H 0.377362 0.341945 0.821624 0.037 Uiso 1 1 calc R U . . .
C9 C 0.3557(3) 0.4594(2) 0.84450(16) 0.0286(9) Uani 1 1 d D . . . .
C10 C 0.3721(3) 0.5642(2) 0.77842(16) 0.0301(9) Uani 1 1 d . . . . .
H10 H 0.345873 0.598506 0.807513 0.036 Uiso 1 1 calc R U . . .
C11 C 0.4624(3) 0.6014(2) 0.75551(15) 0.0278(8) Uani 1 1 d . . . . .
H11 H 0.487192 0.646301 0.777835 0.033 Uiso 1 1 calc R U . . .
C12 C 0.3287(3) 0.5860(2) 0.72366(16) 0.0280(9) Uani 1 1 d . . . . .
C13 C 0.6009(3) 0.6034(2) 0.68817(17) 0.0290(9) Uani 1 1 d . . . . .
H13A H 0.630301 0.646956 0.709013 0.035 Uiso 1 1 calc R U . . .
H13B H 0.650509 0.576056 0.667747 0.035 Uiso 1 1 calc R U . . .
C14 C 0.5339(3) 0.6402(2) 0.64917(15) 0.0229(8) Uani 1 1 d . . . . .
C15 C 0.4431(3) 0.6501(2) 0.65932(14) 0.0220(8) Uani 1 1 d . . . . .
C16 C 0.5767(3) 0.6635(2) 0.59693(17) 0.0294(9) Uani 1 1 d . . . . .
H16A H 0.536914 0.702437 0.577810 0.035 Uiso 1 1 calc R U . . .
H16B H 0.638641 0.687832 0.602594 0.035 Uiso 1 1 calc R U . . .
C17 C 0.6244(3) 0.5960(3) 0.51891(18) 0.0376(10) Uani 1 1 d . . . . .
C18 C 0.6316(4) 0.5172(3) 0.4906(2) 0.0550(14) Uani 1 1 d . . . . .
H18A H 0.696333 0.507637 0.480389 0.083 Uiso 1 1 calc R U . . .
H18B H 0.592696 0.518263 0.458473 0.083 Uiso 1 1 calc R U . . .
H18C H 0.610525 0.474255 0.514373 0.083 Uiso 1 1 calc R U . . .
C19 C 0.3723(3) 0.6849(2) 0.62062(14) 0.0234(8) Uani 1 1 d . . . . .
C20 C -0.1411(4) 0.8702(4) 0.8307(2) 0.0538(13) Uani 1 1 d . . . . .
H20A H -0.083487 0.891819 0.845750 0.081 Uiso 1 1 calc R U . . .
H20B H -0.155484 0.818824 0.847809 0.081 Uiso 1 1 calc R U . . .
H20C H -0.191942 0.908001 0.837068 0.081 Uiso 1 1 calc R U . . .
C21 C -0.1291(3) 0.8576(2) 0.77083(18) 0.0311(9) Uani 1 1 d . . . . .
H21 H -0.187122 0.832914 0.756274 0.037 Uiso 1 1 calc R U . . .
C22 C -0.1109(3) 0.9355(3) 0.7414(2) 0.0478(13) Uani 1 1 d . . . . .
H22A H -0.105978 0.924851 0.702999 0.072 Uiso 1 1 calc R U . . .
H22B H -0.052809 0.959153 0.754291 0.072 Uiso 1 1 calc R U . . .
H22C H -0.162209 0.972832 0.747938 0.072 Uiso 1 1 calc R U . . .
C23 C -0.1519(5) 0.5557(4) 0.7338(4) 0.089(3) Uani 1 1 d . . . . .
H23A H -0.109013 0.574895 0.706178 0.134 Uiso 1 1 calc R U . . .
H23B H -0.215794 0.568236 0.723251 0.134 Uiso 1 1 calc R U . . .
H23C H -0.145031 0.497630 0.737916 0.134 Uiso 1 1 calc R U . . .
C24 C -0.1303(3) 0.5961(3) 0.7855(2) 0.0487(13) Uani 1 1 d . . . . .
H24 H -0.067820 0.577486 0.797785 0.058 Uiso 1 1 calc R U . . .
C25 C -0.2009(5) 0.5763(4) 0.8291(4) 0.108(4) Uani 1 1 d . . . . .
H25A H -0.263862 0.583988 0.815153 0.162 Uiso 1 1 calc R U . . .
H25B H -0.191140 0.611693 0.859838 0.162 Uiso 1 1 calc R U . . .
H25C H -0.193126 0.520359 0.840305 0.162 Uiso 1 1 calc R U . . .
C26 C -0.0525(3) 0.7240(2) 0.76510(18) 0.0326(9) Uani 1 1 d D . . . .
C27 C 0.1229(3) 0.7351(2) 0.71672(16) 0.0285(9) Uani 1 1 d . . . . .
H27A H 0.165882 0.703168 0.694388 0.034 Uiso 1 1 calc R U . . .
H27B H 0.084011 0.767755 0.692402 0.034 Uiso 1 1 calc R U . . .
C28 C 0.1790(3) 0.7906(3) 0.75160(16) 0.0300(9) Uani 1 1 d D . . . .
C29 C 0.3305(3) 0.8518(2) 0.76466(16) 0.0253(8) Uani 1 1 d . . . . .
H29 H 0.311239 0.908836 0.759485 0.030 Uiso 1 1 calc R U . . .
C30 C 0.4314(2) 0.8355(2) 0.74786(15) 0.0221(8) Uani 1 1 d . . . . .
C31 C 0.3654(3) 0.8334(2) 0.82246(16) 0.0267(8) Uani 1 1 d . . . . .
H31 H 0.361803 0.881410 0.846341 0.032 Uiso 1 1 calc R U . . .
C32 C 0.4258(3) 0.7269(3) 0.89470(17) 0.0367(10) Uani 1 1 d . . . . .
H32A H 0.424854 0.765035 0.924990 0.044 Uiso 1 1 calc R U . . .
H32B H 0.421781 0.672167 0.909880 0.044 Uiso 1 1 calc R U . . .
C33 C 0.5179(3) 0.7349(2) 0.86646(16) 0.0274(8) Uani 1 1 d . . . . .
C34 C 0.5324(3) 0.7790(2) 0.82259(15) 0.0226(8) Uani 1 1 d . . . . .
C35 C 0.5931(3) 0.6886(3) 0.89385(17) 0.0310(9) Uani 1 1 d . . . . .
H35A H 0.654965 0.706690 0.881501 0.037 Uiso 1 1 calc R U . . .
H35B H 0.589378 0.695836 0.933067 0.037 Uiso 1 1 calc R U . . .
C36 C 0.6095(3) 0.5487(3) 0.91246(19) 0.0398(11) Uani 1 1 d . . . . .
C37 C 0.5925(4) 0.4666(3) 0.8931(2) 0.0464(12) Uani 1 1 d . . . . .
H37A H 0.552852 0.438057 0.918610 0.070 Uiso 1 1 calc R U . . .
H37B H 0.651737 0.438264 0.889463 0.070 Uiso 1 1 calc R U . . .
H37C H 0.561476 0.468803 0.858226 0.070 Uiso 1 1 calc R U . . .
C38 C 0.6266(3) 0.7918(2) 0.79497(15) 0.0239(8) Uani 1 1 d . . . . .
N9 N 0.2270(7) 1.0024(9) 0.8959(3) 0.187(6) Uani 1 1 d . U . . .
C39 C 0.1742(5) 0.9559(7) 0.9035(3) 0.097(3) Uani 1 1 d . U . . .
C40 C 0.1094(6) 0.8939(7) 0.9136(3) 0.108(3) Uani 1 1 d . U . . .
H40A H 0.121890 0.870277 0.948771 0.162 Uiso 1 1 calc R U . . .
H40B H 0.114957 0.852502 0.886044 0.162 Uiso 1 1 calc R U . . .
H40C H 0.046353 0.916055 0.913162 0.162 Uiso 1 1 calc R U . . .
N10 N 0.6073(7) 0.8537(4) 0.9648(3) 0.123(3) Uani 1 1 d . U . . .
C41 C 0.5975(5) 0.9021(3) 0.9333(2) 0.0650(17) Uani 1 1 d . U . . .
C42 C 0.5868(5) 0.9621(3) 0.8937(2) 0.0577(15) Uani 1 1 d . U . . .
H42A H 0.635055 0.955683 0.866398 0.087 Uiso 1 1 calc R U . . .
H42B H 0.592342 1.015105 0.910178 0.087 Uiso 1 1 calc R U . . .
H42C H 0.525509 0.956835 0.876995 0.087 Uiso 1 1 calc R U . . .
N11 N 0.0601(7) 0.4945(7) 0.9028(5) 0.167(5) Uani 1 1 d . U . . .
C43 C 0.0889(6) 0.5573(7) 0.9026(4) 0.106(3) Uani 1 1 d . U . . .
C44 C 0.1371(8) 0.6294(7) 0.9030(3) 0.122(4) Uani 1 1 d . U . . .
H44A H 0.094015 0.673604 0.896150 0.183 Uiso 1 1 calc R U . . .
H44B H 0.185041 0.628454 0.875218 0.183 Uiso 1 1 calc R U . . .
H44C H 0.166404 0.636850 0.938025 0.183 Uiso 1 1 calc R U . . .
O14 O 0.2074(3) 0.8496(2) 0.60518(15) 0.0540(9) Uani 1 1 d G . . . .
H14A H 0.180586 0.847900 0.574071 0.081 Uiso 1 1 d G U . . .
H14B H 0.162772 0.860197 0.627440 0.081 Uiso 1 1 d G U . . .
O13 O 0.0708(3) 0.9018(2) 0.66916(19) 0.0672(11) Uani 1 1 d G . . . .
H13C H 0.102978 0.935664 0.687989 0.101 Uiso 1 1 d G U . . .
H13D H 0.033219 0.931540 0.650546 0.101 Uiso 1 1 d G U . . .

loop_
_atom_site_aniso_label
_atom_site_aniso_U_11
_atom_site_aniso_U_22
_atom_site_aniso_U_33
_atom_site_aniso_U_23
_atom_site_aniso_U_13
_atom_site_aniso_U_12
S1 0.0326(5) 0.0330(5) 0.0231(5) 0.0027(4) 0.0057(4) -0.0032(4)
S2 0.0303(5) 0.0246(5) 0.0358(5) 0.0054(4) -0.0057(4) 0.0045(4)
S3 0.0204(5) 0.0269(5) 0.0676(7) 0.0039(5) 0.0099(5) 0.0039(4)
S4 0.0235(5) 0.0397(6) 0.0306(5) 0.0006(4) 0.0063(4) -0.0051(4)
O1 0.060(2) 0.0302(15) 0.0240(15) -0.0005(12) 0.0105(14) -0.0055(14)
O2 0.0283(17) 0.0395(17) 0.056(2) 0.0157(15) -0.0024(15) -0.0048(14)
O3 0.0248(14) 0.0339(15) 0.0268(14) 0.0010(12) -0.0011(11) 0.0075(12)
O4 0.0314(15) 0.0484(18) 0.0227(14) -0.0052(13) -0.0038(12) 0.0037(14)
O5 0.0401(17) 0.0342(16) 0.0315(15) 0.0003(13) 0.0148(13) -0.0008(14)
O6 0.056(2) 0.058(2) 0.0445(19) 0.0095(17) 0.0214(17) -0.0066(19)
O7 0.0211(15) 0.085(3) 0.059(2) -0.039(2) 0.0071(15) -0.0056(17)
O8 0.0222(13) 0.0384(15) 0.0282(15) 0.0028(12) 0.0025(11) -0.0034(12)
O9 0.0209(14) 0.0282(15) 0.0499(18) 0.0070(13) -0.0002(13) -0.0014(12)
O10 0.0213(14) 0.0285(15) 0.0501(18) 0.0023(13) 0.0042(13) 0.0027(12)
O11 0.0425(17) 0.0282(15) 0.0317(15) 0.0039(12) -0.0110(13) -0.0018(13)
O12 0.121(4) 0.054(2) 0.058(2) 0.003(2) -0.045(3) 0.015(3)
N1 0.0359(19) 0.0311(18) 0.0251(17) 0.0027(14) 0.0059(15) -0.0064(16)
N2 0.0300(18) 0.0332(18) 0.0220(16) 0.0048(14) 0.0064(14) -0.0023(15)
N3 0.042(2) 0.0218(16) 0.0242(16) 0.0061(13) 0.0096(15) 0.0030(15)
N4 0.0257(17) 0.0225(15) 0.0207(15) 0.0016(12) -0.0010(13) 0.0019(13)
N5 0.0191(17) 0.0273(18) 0.095(3) 0.003(2) 0.016(2) 0.0014(14)
N6 0.0167(16) 0.0264(17) 0.054(2) 0.0021(16) 0.0002(15) 0.0032(14)
N7 0.0150(14) 0.0262(16) 0.0323(17) -0.0044(14) 0.0018(13) 0.0010(12)
N8 0.0156(15) 0.0258(16) 0.0258(16) -0.0004(13) 0.0001(12) 0.0009(13)
C1 0.087(4) 0.046(3) 0.037(3) -0.010(2) 0.003(3) -0.021(3)
C2 0.037(2) 0.043(2) 0.026(2) -0.0019(18) 0.0032(18) -0.002(2)
C3 0.041(3) 0.063(3) 0.037(3) 0.011(2) -0.008(2) -0.004(2)
C4 0.037(2) 0.043(3) 0.039(2) 0.012(2) 0.0027(19) -0.008(2)
C5 0.026(2) 0.034(2) 0.032(2) 0.0068(18) 0.0051(17) -0.0028(18)
C6 0.037(3) 0.055(3) 0.048(3) 0.017(2) -0.010(2) -0.012(2)
C7 0.025(2) 0.034(2) 0.0239(19) 0.0046(16) 0.0030(16) 0.0019(17)
C8 0.034(2) 0.027(2) 0.032(2) 0.0067(17) 0.0145(18) 0.0010(17)
C9 0.025(2) 0.030(2) 0.031(2) 0.0110(18) 0.0074(16) 0.0013(17)
C10 0.043(2) 0.0220(18) 0.026(2) 0.0031(16) 0.0056(18) 0.0028(17)
C11 0.038(2) 0.0229(18) 0.0227(19) 0.0029(15) -0.0059(17) 0.0010(17)
C12 0.027(2) 0.0245(19) 0.033(2) 0.0052(16) 0.0063(18) 0.0040(17)
C13 0.023(2) 0.030(2) 0.034(2) 0.0015(17) -0.0047(17) 0.0039(17)
C14 0.0251(19) 0.0181(17) 0.0256(19) -0.0016(15) 0.0000(16) -0.0023(15)
C15 0.0259(19) 0.0190(17) 0.0212(18) 0.0007(14) -0.0001(15) 0.0005(15)
C16 0.025(2) 0.027(2) 0.036(2) 0.0027(17) 0.0025(17) -0.0030(17)
C17 0.027(2) 0.053(3) 0.032(2) 0.004(2) 0.0074(18) 0.003(2)
C18 0.063(3) 0.062(3) 0.040(3) -0.012(2) 0.019(3) -0.003(3)
C19 0.0224(19) 0.0269(19) 0.0209(18) 0.0000(15) -0.0013(15) -0.0061(16)
C20 0.048(3) 0.061(3) 0.053(3) -0.011(3) -0.011(3) 0.006(3)
C21 0.0163(18) 0.029(2) 0.048(3) -0.0103(19) 0.0030(18) 0.0044(16)
C22 0.036(3) 0.032(2) 0.075(4) -0.001(2) 0.014(2) 0.0069(19)
C23 0.062(4) 0.043(3) 0.161(8) -0.027(4) -0.051(5) 0.006(3)
C24 0.020(2) 0.035(2) 0.092(4) 0.015(3) 0.002(2) 0.0039(19)
C25 0.048(4) 0.062(4) 0.213(10) 0.069(5) 0.054(5) 0.016(3)
C26 0.0184(19) 0.028(2) 0.051(3) -0.0019(19) 0.0019(18) 0.0024(16)
C27 0.0186(19) 0.034(2) 0.033(2) -0.0047(17) -0.0004(16) -0.0013(16)
C28 0.0169(18) 0.040(2) 0.033(2) -0.0045(18) 0.0010(16) -0.0003(17)
C29 0.0188(18) 0.0257(19) 0.031(2) -0.0015(16) -0.0007(16) 0.0019(15)
C30 0.0171(17) 0.0212(17) 0.0282(19) 0.0007(15) -0.0016(15) -0.0033(14)
C31 0.0168(17) 0.032(2) 0.032(2) -0.0091(17) 0.0017(16) -0.0009(17)
C32 0.031(2) 0.052(3) 0.027(2) 0.0060(19) -0.0002(17) -0.003(2)
C33 0.028(2) 0.030(2) 0.025(2) -0.0023(16) -0.0021(16) -0.0033(17)
C34 0.0210(19) 0.0236(18) 0.0232(18) -0.0023(15) -0.0038(15) -0.0014(15)
C35 0.029(2) 0.033(2) 0.030(2) 0.0031(17) -0.0089(17) -0.0038(18)
C36 0.043(3) 0.041(3) 0.035(2) 0.007(2) -0.008(2) 0.003(2)
C37 0.050(3) 0.033(2) 0.056(3) 0.013(2) -0.015(2) -0.005(2)
C38 0.0206(19) 0.025(2) 0.0262(19) -0.0010(16) -0.0034(15) -0.0012(16)
N9 0.153(8) 0.329(14) 0.079(5) 0.014(7) -0.006(5) -0.151(10)
C39 0.062(4) 0.175(8) 0.054(4) -0.002(5) 0.002(3) -0.032(5)
C40 0.097(6) 0.163(9) 0.064(5) -0.030(5) 0.013(4) -0.007(6)
N10 0.240(10) 0.064(4) 0.065(4) 0.010(3) -0.057(5) -0.027(5)
C41 0.106(5) 0.043(3) 0.046(3) -0.009(3) -0.024(3) -0.004(3)
C42 0.080(4) 0.039(3) 0.055(3) -0.003(2) -0.013(3) 0.014(3)
N11 0.120(7) 0.170(9) 0.211(10) -0.104(8) 0.078(7) -0.066(7)
C43 0.088(5) 0.137(7) 0.094(5) -0.053(5) 0.032(4) -0.058(5)
C44 0.148(8) 0.149(8) 0.068(5) 0.009(5) 0.013(5) -0.079(7)
O14 0.058(2) 0.059(2) 0.045(2) 0.0080(18) -0.0141(17) 0.0143(19)
O13 0.066(3) 0.057(2) 0.078(3) -0.004(2) 0.005(2) -0.004(2)

loop_
_atom_type_symbol
_atom_type_description
_atom_type_scat_dispersion_real
_atom_type_scat_dispersion_imag
_atom_type_scat_source
C C 0.0033 0.0016 'International Tables Vol C Tables 4.2.6.8 and 6.1.1.4'
H H 0.0000 0.0000 'International Tables Vol C Tables 4.2.6.8 and 6.1.1.4'
N N 0.0061 0.0033 'International Tables Vol C Tables 4.2.6.8 and 6.1.1.4'
O O 0.0106 0.0060 'International Tables Vol C Tables 4.2.6.8 and 6.1.1.4'
S S 0.1246 0.1234 'International Tables Vol C Tables 4.2.6.8 and 6.1.1.4'

loop_
_geom_angle_atom_site_label_1
_geom_angle_atom_site_label_2
_geom_angle_atom_site_label_3
_geom_angle
_geom_angle_site_symmetry_1
_geom_angle_site_symmetry_3
_geom_angle_publ_flag
C7 S1 C8 103.4(2) . . ?
C11 S2 C13 92.74(18) . . ?
C26 S3 C27 103.90(19) . . ?
C31 S4 C32 95.8(2) . . ?
C17 O5 C16 115.5(3) . . ?
C36 O11 C35 117.6(3) . . ?
C2 N1 H1 117.3 . . ?
C7 N1 H1 117.3 . . ?
C7 N1 C2 125.4(3) . . ?
C5 N2 H2 117.6 . . ?
C7 N2 H2 117.6 . . ?
C7 N2 C5 124.8(3) . . ?
C9 N3 H3 119.9 . . ?
C9 N3 C10 120.3(3) . . ?
C10 N3 H3 119.9 . . ?
C12 N4 C11 94.6(3) . . ?
C12 N4 C15 130.8(3) . . ?
C15 N4 C11 125.6(3) . . ?
C21 N5 H5A 117.1 . . ?
C26 N5 H5A 117.1 . . ?
C26 N5 C21 125.8(4) . . ?
C24 N6 H6 117.9 . . ?
C26 N6 H6 117.9 . . ?
C26 N6 C24 124.1(3) . . ?
C28 N7 H7 119.2 . . ?
C28 N7 C29 121.5(3) . . ?
C29 N7 H7 119.2 . . ?
C30 N8 C31 94.8(3) . . ?
C30 N8 C34 132.6(3) . . ?
C34 N8 C31 127.3(3) . . ?
H1A C1 H1B 109.5 . . ?
H1A C1 H1C 109.5 . . ?
H1B C1 H1C 109.5 . . ?
C2 C1 H1A 109.5 . . ?
C2 C1 H1B 109.5 . . ?
C2 C1 H1C 109.5 . . ?
N1 C2 C1 107.0(4) . . ?
N1 C2 H2A 108.7 . . ?
N1 C2 C3 111.7(4) . . ?
C1 C2 H2A 108.7 . . ?
C3 C2 C1 112.0(4) . . ?
C3 C2 H2A 108.7 . . ?
C2 C3 H3A 109.5 . . ?
C2 C3 H3B 109.5 . . ?
C2 C3 H3C 109.5 . . ?
H3A C3 H3B 109.5 . . ?
H3A C3 H3C 109.5 . . ?
H3B C3 H3C 109.5 . . ?
H4A C4 H4B 109.5 . . ?
H4A C4 H4C 109.5 . . ?
H4B C4 H4C 109.5 . . ?
C5 C4 H4A 109.5 . . ?
C5 C4 H4B 109.5 . . ?
C5 C4 H4C 109.5 . . ?
N2 C5 C4 109.1(3) . . ?
N2 C5 H5 108.0 . . ?
N2 C5 C6 110.7(4) . . ?
C4 C5 H5 108.0 . . ?
C6 C5 C4 112.8(4) . . ?
C6 C5 H5 108.0 . . ?
C5 C6 H6A 109.5 . . ?
C5 C6 H6B 109.5 . . ?
C5 C6 H6C 109.5 . . ?
H6A C6 H6B 109.5 . . ?
H6A C6 H6C 109.5 . . ?
H6B C6 H6C 109.5 . . ?
N1 C7 S1 119.1(3) . . ?
N1 C7 N2 124.3(4) . . ?
N2 C7 S1 116.6(3) . . ?
S1 C8 H8A 108.8 . . ?
S1 C8 H8B 108.8 . . ?
H8A C8 H8B 107.7 . . ?
C9 C8 S1 113.9(3) . . ?
C9 C8 H8A 108.8 . . ?
C9 C8 H8B 108.8 . . ?
O1 C9 N3 124.1(4) . . ?
O1 C9 C8 121.4(4) . . ?
N3 C9 C8 114.5(4) . . ?
N3 C10 H10 110.9 . . ?
N3 C10 C11 120.1(4) . . ?
N3 C10 C12 116.3(3) . . ?
C11 C10 H10 110.9 . . ?
C12 C10 H10 110.9 . . ?
C12 C10 C11 85.3(3) . . ?
S2 C11 H11 113.1 . . ?
N4 C11 S2 110.8(3) . . ?
N4 C11 C10 87.9(3) . . ?
N4 C11 H11 113.1 . . ?
C10 C11 S2 116.3(3) . . ?
C10 C11 H11 113.1 . . ?
O2 C12 N4 132.9(4) . . ?
O2 C12 C10 136.3(4) . . ?
N4 C12 C10 90.8(3) . . ?
S2 C13 H13A 108.5 . . ?
S2 C13 H13B 108.5 . . ?
H13A C13 H13B 107.5 . . ?
C14 C13 S2 115.2(3) . . ?
C14 C13 H13A 108.5 . . ?
C14 C13 H13B 108.5 . . ?
C15 C14 C13 123.6(4) . . ?
C15 C14 C16 122.4(4) . . ?
C16 C14 C13 114.1(3) . . ?
N4 C15 C19 114.9(3) . . ?
C14 C15 N4 119.7(3) . . ?
C14 C15 C19 125.4(3) . . ?
O5 C16 C14 105.3(3) . . ?
O5 C16 H16A 110.7 . . ?
O5 C16 H16B 110.7 . . ?
C14 C16 H16A 110.7 . . ?
C14 C16 H16B 110.7 . . ?
H16A C16 H16B 108.8 . . ?
O5 C17 C18 112.6(4) . . ?
O6 C17 O5 121.6(4) . . ?
O6 C17 C18 125.8(4) . . ?
C17 C18 H18A 109.5 . . ?
C17 C18 H18B 109.5 . . ?
C17 C18 H18C 109.5 . . ?
H18A C18 H18B 109.5 . . ?
H18A C18 H18C 109.5 . . ?
H18B C18 H18C 109.5 . . ?
O3 C19 C15 115.9(3) . . ?
O4 C19 O3 127.0(4) . . ?
O4 C19 C15 117.1(3) . . ?
H20A C20 H20B 109.5 . . ?
H20A C20 H20C 109.5 . . ?
H20B C20 H20C 109.5 . . ?
C21 C20 H20A 109.5 . . ?
C21 C20 H20B 109.5 . . ?
C21 C20 H20C 109.5 . . ?
N5 C21 C20 110.4(4) . . ?
N5 C21 H21 108.7 . . ?
N5 C21 C22 107.9(3) . . ?
C20 C21 H21 108.7 . . ?
C22 C21 C20 112.3(4) . . ?
C22 C21 H21 108.7 . . ?
C21 C22 H22A 109.5 . . ?
C21 C22 H22B 109.5 . . ?
C21 C22 H22C 109.5 . . ?
H22A C22 H22B 109.5 . . ?
H22A C22 H22C 109.5 . . ?
H22B C22 H22C 109.5 . . ?
H23A C23 H23B 109.5 . . ?
H23A C23 H23C 109.5 . . ?
H23B C23 H23C 109.5 . . ?
C24 C23 H23A 109.5 . . ?
C24 C23 H23B 109.5 . . ?
C24 C23 H23C 109.5 . . ?
N6 C24 C23 111.0(5) . . ?
N6 C24 H24 108.3 . . ?
N6 C24 C25 108.3(4) . . ?
C23 C24 H24 108.3 . . ?
C23 C24 C25 112.5(6) . . ?
C25 C24 H24 108.3 . . ?
C24 C25 H25A 109.5 . . ?
C24 C25 H25B 109.5 . . ?
C24 C25 H25C 109.5 . . ?
H25A C25 H25B 109.5 . . ?
H25A C25 H25C 109.5 . . ?
H25B C25 H25C 109.5 . . ?
N5 C26 S3 120.3(3) . . ?
N6 C26 S3 116.6(3) . . ?
N6 C26 N5 123.0(4) . . ?
S3 C27 H27A 108.7 . . ?
S3 C27 H27B 108.7 . . ?
H27A C27 H27B 107.6 . . ?
C28 C27 S3 114.0(3) . . ?
C28 C27 H27A 108.7 . . ?
C28 C27 H27B 108.7 . . ?
O7 C28 N7 122.8(4) . . ?
O7 C28 C27 122.6(3) . . ?
N7 C28 C27 114.6(3) . . ?
N7 C29 H29 113.3 . . ?
N7 C29 C30 109.9(3) . . ?
N7 C29 C31 118.7(3) . . ?
C30 C29 H29 113.3 . . ?
C30 C29 C31 85.1(3) . . ?
C31 C29 H29 113.3 . . ?
O8 C30 N8 132.7(3) . . ?
O8 C30 C29 135.1(3) . . ?
N8 C30 C29 92.1(3) . . ?
S4 C31 H31 112.3 . . ?
N8 C31 S4 112.0(3) . . ?
N8 C31 C29 88.0(3) . . ?
N8 C31 H31 112.3 . . ?
C29 C31 S4 117.7(3) . . ?
C29 C31 H31 112.3 . . ?
S4 C32 H32A 108.2 . . ?
S4 C32 H32B 108.2 . . ?
H32A C32 H32B 107.4 . . ?
C33 C32 S4 116.3(3) . . ?
C33 C32 H32A 108.2 . . ?
C33 C32 H32B 108.2 . . ?
C34 C33 C32 124.8(4) . . ?
C34 C33 C35 123.1(4) . . ?
C35 C33 C32 112.1(3) . . ?
N8 C34 C38 114.6(3) . . ?
C33 C34 N8 119.5(3) . . ?
C33 C34 C38 125.7(3) . . ?
O11 C35 C33 105.6(3) . . ?
O11 C35 H35A 110.6 . . ?
O11 C35 H35B 110.6 . . ?
C33 C35 H35A 110.6 . . ?
C33 C35 H35B 110.6 . . ?
H35A C35 H35B 108.7 . . ?
O11 C36 C37 112.8(4) . . ?
O12 C36 O11 122.2(5) . . ?
O12 C36 C37 124.9(4) . . ?
C36 C37 H37A 109.5 . . ?
C36 C37 H37B 109.5 . . ?
C36 C37 H37C 109.5 . . ?
H37A C37 H37B 109.5 . . ?
H37A C37 H37C 109.5 . . ?
H37B C37 H37C 109.5 . . ?
O9 C38 O10 127.0(4) . . ?
O9 C38 C34 115.3(3) . . ?
O10 C38 C34 117.6(3) . . ?
N9 C39 C40 177.7(13) . . ?
C39 C40 H40A 109.5 . . ?
C39 C40 H40B 109.5 . . ?
C39 C40 H40C 109.5 . . ?
H40A C40 H40B 109.5 . . ?
H40A C40 H40C 109.5 . . ?
H40B C40 H40C 109.5 . . ?
N10 C41 C42 179.1(10) . . ?
C41 C42 H42A 109.5 . . ?
C41 C42 H42B 109.5 . . ?
C41 C42 H42C 109.5 . . ?
H42A C42 H42B 109.5 . . ?
H42A C42 H42C 109.5 . . ?
H42B C42 H42C 109.5 . . ?
N11 C43 C44 171.6(13) . . ?
C43 C44 H44A 109.5 . . ?
C43 C44 H44B 109.5 . . ?
C43 C44 H44C 109.5 . . ?
H44A C44 H44B 109.5 . . ?
H44A C44 H44C 109.5 . . ?
H44B C44 H44C 109.5 . . ?
H14A O14 H14B 104.5 . . ?
H13C O13 H13D 104.5 . . ?

loop_
_geom_bond_atom_site_label_1
_geom_bond_atom_site_label_2
_geom_bond_distance
_geom_bond_site_symmetry_2
_geom_bond_publ_flag
S1 C7 1.769(4) . ?
S1 C8 1.813(4) . ?
S2 C11 1.797(4) . ?
S2 C13 1.812(4) . ?
S3 C26 1.760(4) . ?
S3 C27 1.804(4) . ?
S4 C31 1.798(4) . ?
S4 C32 1.816(4) . ?
O1 C9 1.225(5) . ?
O2 C12 1.195(5) . ?
O3 C19 1.258(5) . ?
O4 C19 1.246(5) . ?
O5 C16 1.451(5) . ?
O5 C17 1.333(5) . ?
O6 C17 1.213(6) . ?
O7 C28 1.244(5) . ?
O8 C30 1.200(5) . ?
O9 C38 1.246(5) . ?
O10 C38 1.256(5) . ?
O11 C35 1.467(5) . ?
O11 C36 1.327(5) . ?
O12 C36 1.215(6) . ?
N1 H1 0.8800 . ?
N1 C2 1.473(5) . ?
N1 C7 1.320(5) . ?
N2 H2 0.8800 . ?
N2 C5 1.475(5) . ?
N2 C7 1.325(5) . ?
N3 H3 0.8800 . ?
N3 C9 1.349(5) . ?
N3 C10 1.439(5) . ?
N4 C11 1.467(5) . ?
N4 C12 1.389(5) . ?
N4 C15 1.405(5) . ?
N5 H5A 0.8800 . ?
N5 C21 1.468(5) . ?
N5 C26 1.329(5) . ?
N6 H6 0.8800 . ?
N6 C24 1.474(6) . ?
N6 C26 1.315(5) . ?
N7 H7 0.8800 . ?
N7 C28 1.338(5) . ?
N7 C29 1.449(5) . ?
N8 C30 1.380(5) . ?
N8 C31 1.465(5) . ?
N8 C34 1.405(5) . ?
C1 H1A 0.9800 . ?
C1 H1B 0.9800 . ?
C1 H1C 0.9800 . ?
C1 C2 1.522(7) . ?
C2 H2A 1.0000 . ?
C2 C3 1.519(7) . ?
C3 H3A 0.9800 . ?
C3 H3B 0.9800 . ?
C3 H3C 0.9800 . ?
C4 H4A 0.9800 . ?
C4 H4B 0.9800 . ?
C4 H4C 0.9800 . ?
C4 C5 1.519(6) . ?
C5 H5 1.0000 . ?
C5 C6 1.516(6) . ?
C6 H6A 0.9800 . ?
C6 H6B 0.9800 . ?
C6 H6C 0.9800 . ?
C8 H8A 0.9900 . ?
C8 H8B 0.9900 . ?
C8 C9 1.522(6) . ?
C10 H10 1.0000 . ?
C10 C11 1.551(6) . ?
C10 C12 1.549(6) . ?
C11 H11 1.0000 . ?
C13 H13A 0.9900 . ?
C13 H13B 0.9900 . ?
C13 C14 1.504(5) . ?
C14 C15 1.342(6) . ?
C14 C16 1.497(5) . ?
C15 C19 1.521(5) . ?
C16 H16A 0.9900 . ?
C16 H16B 0.9900 . ?
C17 C18 1.496(7) . ?
C18 H18A 0.9800 . ?
C18 H18B 0.9800 . ?
C18 H18C 0.9800 . ?
C20 H20A 0.9800 . ?
C20 H20B 0.9800 . ?
C20 H20C 0.9800 . ?
C20 C21 1.522(7) . ?
C21 H21 1.0000 . ?
C21 C22 1.516(6) . ?
C22 H22A 0.9800 . ?
C22 H22B 0.9800 . ?
C22 H22C 0.9800 . ?
C23 H23A 0.9800 . ?
C23 H23B 0.9800 . ?
C23 H23C 0.9800 . ?
C23 C24 1.492(9) . ?
C24 H24 1.0000 . ?
C24 C25 1.528(9) . ?
C25 H25A 0.9800 . ?
C25 H25B 0.9800 . ?
C25 H25C 0.9800 . ?
C27 H27A 0.9900 . ?
C27 H27B 0.9900 . ?
C27 C28 1.507(6) . ?
C29 H29 1.0000 . ?
C29 C30 1.537(5) . ?
C29 C31 1.561(5) . ?
C31 H31 1.0000 . ?
C32 H32A 0.9900 . ?
C32 H32B 0.9900 . ?
C32 C33 1.510(6) . ?
C33 C34 1.337(6) . ?
C33 C35 1.497(6) . ?
C34 C38 1.537(5) . ?
C35 H35A 0.9900 . ?
C35 H35B 0.9900 . ?
C36 C37 1.474(7) . ?
C37 H37A 0.9800 . ?
C37 H37B 0.9800 . ?
C37 H37C 0.9800 . ?
N9 C39 1.103(12) . ?
C39 C40 1.417(13) . ?
C40 H40A 0.9800 . ?
C40 H40B 0.9800 . ?
C40 H40C 0.9800 . ?
N10 C41 1.138(8) . ?
C41 C42 1.417(8) . ?
C42 H42A 0.9800 . ?
C42 H42B 0.9800 . ?
C42 H42C 0.9800 . ?
N11 C43 1.128(12) . ?
C43 C44 1.388(12) . ?
C44 H44A 0.9800 . ?
C44 H44B 0.9800 . ?
C44 H44C 0.9800 . ?
O14 H14A 0.8697 . ?
O14 H14B 0.8693 . ?
O13 H13C 0.8701 . ?
O13 H13D 0.8698 . ?

loop_
_geom_torsion_atom_site_label_1
_geom_torsion_atom_site_label_2
_geom_torsion_atom_site_label_3
_geom_torsion_atom_site_label_4
_geom_torsion
_geom_torsion_site_symmetry_1
_geom_torsion_site_symmetry_2
_geom_torsion_site_symmetry_3
_geom_torsion_site_symmetry_4
_geom_torsion_publ_flag
S1 C8 C9 O1 69.8(5) . . . . ?
S1 C8 C9 N3 -110.5(4) . . . . ?
S2 C13 C14 C15 28.0(5) . . . . ?
S2 C13 C14 C16 -150.7(3) . . . . ?
S3 C27 C28 O7 -48.8(5) . . . . ?
S3 C27 C28 N7 132.4(3) . . . . ?
S4 C32 C33 C34 24.7(6) . . . . ?
S4 C32 C33 C35 -156.3(3) . . . . ?
N3 C10 C11 S2 14.0(5) . . . . ?
N3 C10 C11 N4 126.2(4) . . . . ?
N3 C10 C12 O2 48.7(7) . . . . ?
N3 C10 C12 N4 -130.2(4) . . . . ?
N4 C15 C19 O3 33.8(5) . . . . ?
N4 C15 C19 O4 -145.7(3) . . . . ?
N7 C29 C30 O8 55.5(6) . . . . ?
N7 C29 C30 N8 -120.3(3) . . . . ?
N7 C29 C31 S4 -2.4(4) . . . . ?
N7 C29 C31 N8 111.5(3) . . . . ?
N8 C34 C38 O9 40.2(5) . . . . ?
N8 C34 C38 O10 -139.6(3) . . . . ?
C2 N1 C7 S1 -177.1(3) . . . . ?
C2 N1 C7 N2 2.5(7) . . . . ?
C5 N2 C7 S1 5.1(5) . . . . ?
C5 N2 C7 N1 -174.5(4) . . . . ?
C7 S1 C8 C9 -82.1(3) . . . . ?
C7 N1 C2 C1 -163.0(4) . . . . ?
C7 N1 C2 C3 74.1(5) . . . . ?
C7 N2 C5 C4 155.3(4) . . . . ?
C7 N2 C5 C6 -80.0(5) . . . . ?
C8 S1 C7 N1 25.9(4) . . . . ?
C8 S1 C7 N2 -153.8(3) . . . . ?
C9 N3 C10 C11 116.4(4) . . . . ?
C9 N3 C10 C12 -143.2(4) . . . . ?
C10 N3 C9 O1 -0.2(7) . . . . ?
C10 N3 C9 C8 -180.0(4) . . . . ?
C11 S2 C13 C14 -52.8(3) . . . . ?
C11 N4 C12 O2 -169.7(5) . . . . ?
C11 N4 C12 C10 9.4(3) . . . . ?
C11 N4 C15 C14 4.5(5) . . . . ?
C11 N4 C15 C19 -174.2(3) . . . . ?
C11 C10 C12 O2 170.1(5) . . . . ?
C11 C10 C12 N4 -8.9(3) . . . . ?
C12 N4 C11 S2 108.0(3) . . . . ?
C12 N4 C11 C10 -9.4(3) . . . . ?
C12 N4 C15 C14 -133.9(4) . . . . ?
C12 N4 C15 C19 47.4(5) . . . . ?
C12 C10 C11 S2 -103.8(3) . . . . ?
C12 C10 C11 N4 8.4(3) . . . . ?
C13 S2 C11 N4 57.1(3) . . . . ?
C13 S2 C11 C10 155.4(3) . . . . ?
C13 C14 C15 N4 3.3(6) . . . . ?
C13 C14 C15 C19 -178.2(4) . . . . ?
C13 C14 C16 O5 78.9(4) . . . . ?
C14 C15 C19 O3 -144.8(4) . . . . ?
C14 C15 C19 O4 35.7(6) . . . . ?
C15 N4 C11 S2 -41.7(4) . . . . ?
C15 N4 C11 C10 -159.1(3) . . . . ?
C15 N4 C12 O2 -22.4(7) . . . . ?
C15 N4 C12 C10 156.6(4) . . . . ?
C15 C14 C16 O5 -99.7(4) . . . . ?
C16 O5 C17 O6 -1.6(6) . . . . ?
C16 O5 C17 C18 179.0(4) . . . . ?
C16 C14 C15 N4 -178.2(3) . . . . ?
C16 C14 C15 C19 0.3(6) . . . . ?
C17 O5 C16 C14 -177.9(3) . . . . ?
C21 N5 C26 S3 -177.5(4) . . . . ?
C21 N5 C26 N6 1.8(8) . . . . ?
C24 N6 C26 S3 0.3(6) . . . . ?
C24 N6 C26 N5 -179.0(5) . . . . ?
C26 S3 C27 C28 84.9(3) . . . . ?
C26 N5 C21 C20 78.0(6) . . . . ?
C26 N5 C21 C22 -159.0(5) . . . . ?
C26 N6 C24 C23 -87.6(6) . . . . ?
C26 N6 C24 C25 148.4(6) . . . . ?
C27 S3 C26 N5 -17.4(5) . . . . ?
C27 S3 C26 N6 163.3(4) . . . . ?
C28 N7 C29 C30 172.3(3) . . . . ?
C28 N7 C29 C31 76.9(5) . . . . ?
C29 N7 C28 O7 -5.6(6) . . . . ?
C29 N7 C28 C27 173.2(3) . . . . ?
C30 N8 C31 S4 117.5(3) . . . . ?
C30 N8 C31 C29 -1.6(3) . . . . ?
C30 N8 C34 C33 -139.5(4) . . . . ?
C30 N8 C34 C38 44.0(5) . . . . ?
C30 C29 C31 S4 -112.4(3) . . . . ?
C30 C29 C31 N8 1.5(3) . . . . ?
C31 S4 C32 C33 -45.4(4) . . . . ?
C31 N8 C30 O8 -174.4(4) . . . . ?
C31 N8 C30 C29 1.7(3) . . . . ?
C31 N8 C34 C33 8.0(6) . . . . ?
C31 N8 C34 C38 -168.5(3) . . . . ?
C31 C29 C30 O8 174.3(5) . . . . ?
C31 C29 C30 N8 -1.6(3) . . . . ?
C32 S4 C31 N8 50.1(3) . . . . ?
C32 S4 C31 C29 149.8(3) . . . . ?
C32 C33 C34 N8 0.3(6) . . . . ?
C32 C33 C34 C38 176.4(4) . . . . ?
C32 C33 C35 O11 76.6(4) . . . . ?
C33 C34 C38 O9 -136.1(4) . . . . ?
C33 C34 C38 O10 44.2(5) . . . . ?
C34 N8 C30 O8 -19.8(7) . . . . ?
C34 N8 C30 C29 156.3(4) . . . . ?
C34 N8 C31 S4 -39.2(4) . . . . ?
C34 N8 C31 C29 -158.3(3) . . . . ?
C34 C33 C35 O11 -104.4(4) . . . . ?
C35 O11 C36 O12 -1.6(7) . . . . ?
C35 O11 C36 C37 -178.2(4) . . . . ?
C35 C33 C34 N8 -178.6(3) . . . . ?
C35 C33 C34 C38 -2.5(6) . . . . ?
C36 O11 C35 C33 -155.0(4) . . . . ?
